data_2240095
loop_
_publ_author_name
'Kotha, Sambasivarao'
'Seema, Vital'
'Deodhar, Deepak'
'Shaikh, Mobin'

_publ_section_title
;
 Crystal structures of
 3,6-diallyltetracyclo[6.3.0.0^4,11^.0^5,9^]undeca-2,7-dione and
 1,7-diallylpentacyclo[5.4.0.0^2,6^. 0^3,10^.0^5,9^]undecane-8,11-dione:
 allylated caged compounds
;
_journal_coeditor_code SU5002
_journal_issue 11
_journal_name_full 'Acta Crystallographica Section E'
_journal_page_first 410
_journal_page_last 414
_journal_paper_doi 10.1107/S1600536814023149
_journal_volume 70
_journal_year 2014
_chemical_formula_iupac 'C17 H18 O2'
_chemical_formula_moiety 'C17 H18 O2'
_chemical_formula_sum 'C17 H18 O2'
_chemical_formula_weight 254.31
_chemical_melting_point_gt 354.15
_chemical_melting_point_lt 353.15
_chemical_name_systematic
;
1,7-Diallylpentacyclo[5.4.0.0^2,6^. 0^3,10^.0^5,9^]undecane-8,11-dione
;
_space_group_IT_number 14
_symmetry_cell_setting monoclinic
_symmetry_space_group_name_Hall '-P 2ybc'
_symmetry_space_group_name_H-M 'P 1 21/c 1'
_atom_sites_solution_hydrogens geom
_atom_sites_solution_primary direct
_atom_sites_solution_secondary difmap
_audit_creation_method SHELXL-97
_cell_angle_alpha 90.00
_cell_angle_beta 113.043(7)
_cell_angle_gamma 90.00
_cell_formula_units_Z 4
_cell_length_a 8.7041(5)
_cell_length_b 18.3992(9)
_cell_length_c 9.0906(6)
_cell_measurement_reflns_used 4211
_cell_measurement_temperature 150(2)
_cell_measurement_theta_max 32.4353
_cell_measurement_theta_min 3.2844
_cell_volume 1339.69(15)
_computing_cell_refinement
;
CrysAlis CCD (Oxford Diffraction, 2006)
;
_computing_data_collection
;
CrysAlis CCD (Oxford Diffraction, 2006)
;
_computing_data_reduction
;
CrysAlis RED (Oxford Diffraction, 2006)
;
_computing_molecular_graphics
;
Mercury (Macrae <i>et al.</i>,  2008)
;
_computing_publication_material
;
SHELXL97 (Sheldrick, 2008), PLATON (Spek, 2009) and publcif
(Westrip, 2010)
;
_computing_structure_refinement
;
SHELXL97 (Sheldrick, 2008)
;
_computing_structure_solution
;
SHELXS97 (Sheldrick, 2008)
;
_diffrn_ambient_temperature 150(2)
_diffrn_detector_area_resol_mean 15.9948
_diffrn_measured_fraction_theta_full 0.997
_diffrn_measured_fraction_theta_max 0.997
_diffrn_measurement_device_type 'Oxford Diffraction Xcalibur-S'
_diffrn_measurement_method \w/\q
_diffrn_radiation_monochromator graphite
_diffrn_radiation_source 'Enhance (Mo) X-ray Source'
_diffrn_radiation_type MoK\a
_diffrn_radiation_wavelength 0.71073
_diffrn_reflns_av_R_equivalents 0.0362
_diffrn_reflns_av_sigmaI/netI 0.0441
_diffrn_reflns_limit_h_max 10
_diffrn_reflns_limit_h_min -9
_diffrn_reflns_limit_k_max 21
_diffrn_reflns_limit_k_min -21
_diffrn_reflns_limit_l_max 10
_diffrn_reflns_limit_l_min -10
_diffrn_reflns_number 8644
_diffrn_reflns_theta_full 25.00
_diffrn_reflns_theta_max 25.00
_diffrn_reflns_theta_min 3.29
_exptl_absorpt_coefficient_mu 0.081
_exptl_absorpt_correction_T_max 0.9816
_exptl_absorpt_correction_T_min 0.9745
_exptl_absorpt_correction_type multi-scan
_exptl_absorpt_process_details
;
(CrysAlis RED; Oxford Diffraction, 2006)
;
_exptl_crystal_colour colourless
_exptl_crystal_density_diffrn 1.261
_exptl_crystal_density_method 'not measured'
_exptl_crystal_description block
_exptl_crystal_F_000 544
_exptl_crystal_size_max 0.32
_exptl_crystal_size_mid 0.28
_exptl_crystal_size_min 0.23
_refine_diff_density_max 0.103
_refine_diff_density_min -0.339
_refine_ls_extinction_method none
_refine_ls_goodness_of_fit_ref 1.096
_refine_ls_hydrogen_treatment constr
_refine_ls_matrix_type full
_refine_ls_number_parameters 172
_refine_ls_number_reflns 2356
_refine_ls_number_restraints 0
_refine_ls_restrained_S_all 1.096
_refine_ls_R_factor_all 0.0824
_refine_ls_R_factor_gt 0.0593
_refine_ls_shift/su_max 0.000
_refine_ls_shift/su_mean 0.000
_refine_ls_structure_factor_coef Fsqd
_refine_ls_weighting_details 'calc w=1/[\s^2^(Fo^2^)+(0.1199P)^2^+0.0000P] where P=(Fo^2^+2Fc^2^)/3'
_refine_ls_weighting_scheme calc
_refine_ls_wR_factor_gt 0.1774
_refine_ls_wR_factor_ref 0.1880
_reflns_number_gt 1625
_reflns_number_total 2356
_reflns_threshold_expression >2sigma(I)
_cod_data_source_file su5002sup1.cif
_cod_data_source_block 2
_cod_original_cell_volume 1339.69(13)
_cod_original_sg_symbol_H-M 'P 21/c'
_cod_database_code 2240095
_cod_database_fobs_code 2240095

loop_
_symmetry_equiv_pos_as_xyz
'x, y, z'
'-x, y+1/2, -z+1/2'
'-x, -y, -z'
'x, -y-1/2, z-1/2'

loop_
_atom_site_type_symbol
_atom_site_label
_atom_site_fract_x
_atom_site_fract_y
_atom_site_fract_z
_atom_site_U_iso_or_equiv
_atom_site_adp_type
_atom_site_calc_flag
_atom_site_refinement_flags
_atom_site_occupancy
_atom_site_symmetry_multiplicity
O O1 -0.1367(2) 0.06672(11) 0.5971(2) 0.0424(6) Uani d . 1 1
O O2 0.2051(2) -0.02964(10) 0.9446(2) 0.0432(6) Uani d . 1 1
C C1 -0.0014(3) 0.09420(13) 0.6688(3) 0.0304(6) Uani d . 1 1
C C2 0.0464(3) 0.14322(12) 0.8151(3) 0.0253(6) Uani d . 1 1
C C3 0.1827(3) 0.19321(13) 0.7979(3) 0.0248(6) Uani d . 1 1
H H3 0.1701 0.2466 0.8099 0.030 Uiso calc R 1 1
C C4 0.2176(3) 0.16845(14) 0.6509(3) 0.0322(6) Uani d . 1 1
H H4 0.1684 0.2000 0.5541 0.039 Uiso calc R 1 1
C C5 0.1520(3) 0.08931(14) 0.6303(3) 0.0336(7) Uani d . 1 1
H H5 0.1310 0.0678 0.5231 0.040 Uiso calc R 1 1
C C6 0.2263(3) 0.03044(14) 0.9011(3) 0.0322(6) Uani d . 1 1
C C7 0.1904(3) 0.10269(13) 0.9618(3) 0.0268(6) Uani d . 1 1
C C8 0.3217(3) 0.15429(13) 0.9379(3) 0.0267(6) Uani d . 1 1
H H8 0.3899 0.1851 1.0313 0.032 Uiso calc R 1 1
C C9 0.4181(3) 0.11108(14) 0.8554(3) 0.0331(7) Uani d . 1 1
H H9 0.5334 0.0955 0.9266 0.040 Uiso calc R 1 1
C C10 0.2941(3) 0.04889(14) 0.7757(3) 0.0341(7) Uani d . 1 1
H H10 0.3454 0.0066 0.7425 0.041 Uiso calc R 1 1
C C11 0.4068(3) 0.16081(15) 0.7176(3) 0.0377(7) Uani d . 1 1
H H11A 0.4651 0.2077 0.7544 0.045 Uiso calc R 1 1
H H11B 0.4470 0.1372 0.6414 0.045 Uiso calc R 1 1
C C12 -0.1015(3) 0.17601(13) 0.8421(3) 0.0287(6) Uani d . 1 1
H H12A -0.1786 0.1367 0.8435 0.034 Uiso calc R 1 1
H H12B -0.0609 0.2005 0.9475 0.034 Uiso calc R 1 1
C C13 -0.1941(3) 0.22985(15) 0.7137(3) 0.0345(7) Uani d . 1 1
H H13 -0.2499 0.2115 0.6084 0.041 Uiso calc R 1 1
C C14 -0.2046(4) 0.29917(16) 0.7340(4) 0.0441(8) Uani d . 1 1
H H14A -0.1508 0.3199 0.8374 0.053 Uiso calc R 1 1
H H14B -0.2662 0.3292 0.6456 0.053 Uiso calc R 1 1
C C15 0.1757(3) 0.10004(14) 1.1231(3) 0.0338(7) Uani d . 1 1
H H15A 0.1541 0.1495 1.1532 0.041 Uiso calc R 1 1
H H15B 0.0803 0.0687 1.1153 0.041 Uiso calc R 1 1
C C16 0.3326(4) 0.0708(2) 1.2495(4) 0.0542(9) Uani d . 1 1
H H16 0.3445 0.0194 1.2551 0.065 Uiso calc R 1 1
C C17 0.4476(5) 0.1061(2) 1.3466(4) 0.0664(11) Uani d . 1 1
H H17A 0.4422 0.1577 1.3462 0.080 Uiso calc R 1 1
H H17B 0.5419 0.0818 1.4219 0.080 Uiso calc R 1 1

loop_
_atom_site_aniso_label
_atom_site_aniso_U_11
_atom_site_aniso_U_22
_atom_site_aniso_U_33
_atom_site_aniso_U_12
_atom_site_aniso_U_13
_atom_site_aniso_U_23
O1 0.0307(11) 0.0387(12) 0.0478(12) -0.0057(9) 0.0047(9) -0.0107(9)
O2 0.0398(12) 0.0226(10) 0.0648(14) 0.0051(9) 0.0180(10) 0.0092(9)
C1 0.0301(14) 0.0206(13) 0.0343(14) 0.0013(11) 0.0059(12) 0.0028(10)
C2 0.0248(13) 0.0201(12) 0.0297(13) 0.0025(10) 0.0092(11) 0.0032(10)
C3 0.0277(13) 0.0180(12) 0.0290(13) -0.0009(10) 0.0113(11) 0.0000(9)
C4 0.0360(15) 0.0319(14) 0.0305(13) 0.0004(12) 0.0149(12) 0.0021(11)
C5 0.0365(15) 0.0324(15) 0.0312(14) -0.0005(12) 0.0125(12) -0.0092(11)
C6 0.0226(13) 0.0251(14) 0.0426(15) 0.0024(11) 0.0058(12) 0.0022(11)
C7 0.0254(13) 0.0222(13) 0.0309(13) 0.0027(10) 0.0089(11) 0.0022(10)
C8 0.0254(13) 0.0237(13) 0.0285(13) -0.0019(10) 0.0080(11) -0.0041(10)
C9 0.0238(13) 0.0363(15) 0.0395(15) 0.0017(11) 0.0127(12) -0.0053(12)
C10 0.0314(15) 0.0274(14) 0.0450(16) 0.0048(11) 0.0166(13) -0.0066(11)
C11 0.0366(16) 0.0394(16) 0.0446(16) -0.0006(13) 0.0239(13) -0.0019(13)
C12 0.0260(13) 0.0249(13) 0.0359(14) 0.0003(11) 0.0127(11) 0.0030(11)
C13 0.0261(14) 0.0387(16) 0.0367(14) 0.0062(12) 0.0100(12) 0.0040(12)
C14 0.0397(17) 0.0329(16) 0.0550(18) 0.0086(13) 0.0136(15) 0.0089(13)
C15 0.0332(14) 0.0334(15) 0.0358(14) 0.0057(12) 0.0146(12) 0.0085(12)
C16 0.0457(19) 0.078(2) 0.0377(17) 0.0160(18) 0.0153(15) 0.0077(17)
C17 0.059(2) 0.087(3) 0.051(2) 0.011(2) 0.0193(19) -0.006(2)

loop_
_atom_type_symbol
_atom_type_description
_atom_type_scat_dispersion_real
_atom_type_scat_dispersion_imag
_atom_type_scat_source
C C 0.0033 0.0016 'International Tables Vol C Tables 4.2.6.8 and 6.1.1.4'
H H 0.0000 0.0000 'International Tables Vol C Tables 4.2.6.8 and 6.1.1.4'
O O 0.0106 0.0060 'International Tables Vol C Tables 4.2.6.8 and 6.1.1.4'

loop_
_geom_angle_atom_site_label_1
_geom_angle_atom_site_label_2
_geom_angle_atom_site_label_3
_geom_angle
O1 C1 C5 127.7(2)
O1 C1 C2 126.4(3)
C5 C1 C2 105.9(2)
C1 C2 C12 114.5(2)
C1 C2 C3 102.7(2)
C12 C2 C3 120.4(2)
C1 C2 C7 107.84(19)
C12 C2 C7 118.8(2)
C3 C2 C7 88.83(17)
C8 C3 C4 102.6(2)
C8 C3 C2 91.47(18)
C4 C3 C2 109.09(19)
C8 C3 H3 116.7
C4 C3 H3 116.7
C2 C3 H3 116.7
C11 C4 C5 104.6(2)
C11 C4 C3 103.3(2)
C5 C4 C3 101.1(2)
C11 C4 H4 115.3
C5 C4 H4 115.3
C3 C4 H4 115.3
C1 C5 C4 103.5(2)
C1 C5 C10 107.7(2)
C4 C5 C10 102.0(2)
C1 C5 H5 114.1
C4 C5 H5 114.1
C10 C5 H5 114.1
O2 C6 C10 127.2(2)
O2 C6 C7 127.0(2)
C10 C6 C7 105.9(2)
C6 C7 C15 115.4(2)
C6 C7 C8 102.5(2)
C15 C7 C8 119.6(2)
C6 C7 C2 108.00(19)
C15 C7 C2 118.7(2)
C8 C7 C2 88.77(17)
C3 C8 C9 103.7(2)
C3 C8 C7 90.93(18)
C9 C8 C7 108.6(2)
C3 C8 H8 116.7
C9 C8 H8 116.7
C7 C8 H8 116.7
C11 C9 C10 104.6(2)
C11 C9 C8 102.6(2)
C10 C9 C8 101.3(2)
C11 C9 H9 115.5
C10 C9 H9 115.5
C8 C9 H9 115.5
C6 C10 C9 102.7(2)
C6 C10 C5 108.9(2)
C9 C10 C5 102.5(2)
C6 C10 H10 113.9
C9 C10 H10 113.9
C5 C10 H10 113.9
C4 C11 C9 95.4(2)
C4 C11 H11A 112.7
C9 C11 H11A 112.7
C4 C11 H11B 112.7
C9 C11 H11B 112.7
H11A C11 H11B 110.1
C13 C12 C2 111.4(2)
C13 C12 H12A 109.3
C2 C12 H12A 109.3
C13 C12 H12B 109.3
C2 C12 H12B 109.3
H12A C12 H12B 108.0
C14 C13 C12 125.7(3)
C14 C13 H13 117.1
C12 C13 H13 117.1
C13 C14 H14A 120.0
C13 C14 H14B 120.0
H14A C14 H14B 120.0
C16 C15 C7 110.8(2)
C16 C15 H15A 109.5
C7 C15 H15A 109.5
C16 C15 H15B 109.5
C7 C15 H15B 109.5
H15A C15 H15B 108.1
C17 C16 C15 127.0(4)
C17 C16 H16 116.5
C15 C16 H16 116.5
C16 C17 H17A 120.0
C16 C17 H17B 120.0
H17A C17 H17B 120.0

loop_
_geom_bond_atom_site_label_1
_geom_bond_atom_site_label_2
_geom_bond_distance
O1 C1 1.211(3)
O2 C6 1.212(3)
C1 C5 1.510(4)
C1 C2 1.524(4)
C2 C12 1.526(3)
C2 C3 1.557(3)
C2 C7 1.611(3)
C3 C8 1.546(3)
C3 C4 1.550(4)
C3 H3 1.0000
C4 C11 1.522(4)
C4 C5 1.549(4)
C4 H4 1.0000
C5 C10 1.597(4)
C5 H5 1.0000
C6 C10 1.513(4)
C6 C7 1.518(3)
C7 C15 1.522(3)
C7 C8 1.565(4)
C8 C9 1.546(4)
C8 H8 1.0000
C9 C11 1.523(4)
C9 C10 1.545(4)
C9 H9 1.0000
C10 H10 1.0000
C11 H11A 0.9900
C11 H11B 0.9900
C12 C13 1.502(4)
C12 H12A 0.9900
C12 H12B 0.9900
C13 C14 1.297(4)
C13 H13 0.9500
C14 H14A 0.9500
C14 H14B 0.9500
C15 C16 1.498(4)
C15 H15A 0.9900
C15 H15B 0.9900
C16 C17 1.229(5)
C16 H16 0.9500
C17 H17A 0.9500
C17 H17B 0.9500

loop_
_geom_hbond_atom_site_label_D
_geom_hbond_atom_site_label_H
_geom_hbond_atom_site_label_A
_geom_hbond_site_symmetry_A
_geom_hbond_distance_DH
_geom_hbond_distance_HA
_geom_hbond_distance_DA
_geom_hbond_angle_DHA
_geom_hbond_publ_flag
C9 H9 O2 3_657 1.00 2.44 3.412(3) 165 y
C15 H15B O2 3_557 0.99 2.43 3.383(3) 160 y

loop_
_geom_torsion_atom_site_label_1
_geom_torsion_atom_site_label_2
_geom_torsion_atom_site_label_3
_geom_torsion_atom_site_label_4
_geom_torsion
O1 C1 C2 C12 -17.7(4)
C5 C1 C2 C12 160.6(2)
O1 C1 C2 C3 -150.1(2)
C5 C1 C2 C3 28.2(2)
O1 C1 C2 C7 117.0(3)
C5 C1 C2 C7 -64.7(2)
C1 C2 C3 C8 -107.72(19)
C12 C2 C3 C8 123.5(2)
C7 C2 C3 C8 0.31(18)
C1 C2 C3 C4 -3.8(2)
C12 C2 C3 C4 -132.6(2)
C7 C2 C3 C4 104.2(2)
C8 C3 C4 C11 -32.9(2)
C2 C3 C4 C11 -129.0(2)
C8 C3 C4 C5 75.2(2)
C2 C3 C4 C5 -20.9(2)
O1 C1 C5 C4 135.6(3)
C2 C1 C5 C4 -42.6(2)
O1 C1 C5 C10 -116.8(3)
C2 C1 C5 C10 64.9(2)
C11 C4 C5 C1 145.1(2)
C3 C4 C5 C1 38.0(2)
C11 C4 C5 C10 33.3(2)
C3 C4 C5 C10 -73.8(2)
O2 C6 C7 C15 19.1(4)
C10 C6 C7 C15 -160.8(2)
O2 C6 C7 C8 150.9(3)
C10 C6 C7 C8 -29.1(2)
O2 C6 C7 C2 -116.4(3)
C10 C6 C7 C2 63.7(2)
C1 C2 C7 C6 0.0(3)
C12 C2 C7 C6 132.4(2)
C3 C2 C7 C6 -103.0(2)
C1 C2 C7 C15 -133.8(2)
C12 C2 C7 C15 -1.3(3)
C3 C2 C7 C15 123.2(2)
C1 C2 C7 C8 102.7(2)
C12 C2 C7 C8 -124.9(2)
C3 C2 C7 C8 -0.31(17)
C4 C3 C8 C9 -0.8(2)
C2 C3 C8 C9 109.1(2)
C4 C3 C8 C7 -110.27(19)
C2 C3 C8 C7 -0.32(18)
C6 C7 C8 C3 108.48(19)
C15 C7 C8 C3 -122.4(2)
C2 C7 C8 C3 0.31(17)
C6 C7 C8 C9 3.6(2)
C15 C7 C8 C9 132.8(2)
C2 C7 C8 C9 -104.5(2)
C3 C8 C9 C11 34.2(2)
C7 C8 C9 C11 129.9(2)
C3 C8 C9 C10 -73.7(2)
C7 C8 C9 C10 22.0(2)
O2 C6 C10 C9 -135.8(3)
C7 C6 C10 C9 44.1(2)
O2 C6 C10 C5 116.1(3)
C7 C6 C10 C5 -64.0(2)
C11 C9 C10 C6 -145.8(2)
C8 C9 C10 C6 -39.4(2)
C11 C9 C10 C5 -32.8(2)
C8 C9 C10 C5 73.5(2)
C1 C5 C10 C6 -0.5(3)
C4 C5 C10 C6 108.0(2)
C1 C5 C10 C9 -108.8(2)
C4 C5 C10 C9 -0.3(2)
C5 C4 C11 C9 -52.5(2)
C3 C4 C11 C9 53.0(2)
C10 C9 C11 C4 52.2(2)
C8 C9 C11 C4 -53.2(2)
C1 C2 C12 C13 -67.8(3)
C3 C2 C12 C13 55.5(3)
C7 C2 C12 C13 162.7(2)
C2 C12 C13 C14 -114.1(3)
C6 C7 C15 C16 58.3(3)
C8 C7 C15 C16 -64.7(3)
C2 C7 C15 C16 -171.2(2)
C7 C15 C16 C17 98.4(4)
